data_4133922
loop_
_publ_author_name
'Jin, Shengfei'
'Dang, Hang T.'
'Haug, Graham C.'
'He, Ru'
'Nguyen, Viet D.'
'Nguyen, Vu T.'
'Arman, Hadi D.'
'Schanze, Kirk S.'
'Larionov, Oleg V.'

_publ_section_title
;
 Visible Light-Induced Borylation of C-O, C-N, and C-X Bonds.
;
_journal_issue 3
_journal_name_full 'Journal of the American Chemical Society'
_journal_page_first 1603
_journal_page_last 1613
_journal_paper_doi 10.1021/jacs.9b12519
_journal_volume 142
_journal_year 2020
_chemical_formula_moiety 'C22 H26 B N O3'
_chemical_formula_sum 'C22 H26 B N O3'
_chemical_formula_weight 363.25
_space_group_crystal_system triclinic
_space_group_IT_number 2
_space_group_name_Hall '-P 1'
_space_group_name_H-M_alt 'P -1'
_atom_sites_solution_hydrogens geom
_atom_sites_solution_primary dual
_audit_creation_date 2019-08-22
_audit_creation_method
;
Olex2 1.2
(compiled 2018.05.29 svn.r3508 for OlexSys, GUI svn.r5506)
;
_cell_angle_alpha 90.070(5)
_cell_angle_beta 103.031(5)
_cell_angle_gamma 112.623(6)
_cell_formula_units_Z 2
_cell_length_a 9.1074(6)
_cell_length_b 10.4748(6)
_cell_length_c 11.1129(7)
_cell_measurement_reflns_used 12054
_cell_measurement_temperature 97(2)
_cell_measurement_theta_max 29.2830
_cell_measurement_theta_min 2.4790
_cell_volume 948.81(11)
_computing_cell_refinement 'CrysAlisPro 1.171.40.54a (Rigaku OD, 2019)'
_computing_data_collection 'CrysAlisPro 1.171.40.54a (Rigaku OD, 2019)'
_computing_data_reduction 'CrysAlisPro 1.171.40.54a (Rigaku OD, 2019)'
_computing_molecular_graphics 'Olex2 (Dolomanov et al., 2009)'
_computing_publication_material 'Olex2 (Dolomanov et al., 2009)'
_computing_structure_refinement 'ShelXL (Sheldrick, 2015)'
_computing_structure_solution 'ShelXT (Sheldrick, 2015)'
_diffrn_ambient_temperature 97(2)
_diffrn_detector 'CCD plate'
_diffrn_measured_fraction_theta_full 0.999
_diffrn_measured_fraction_theta_max 0.999
_diffrn_measurement_details
;
List of Runs (angles in degrees, time in seconds):

  # Type    Start    End  Width  t~exp~   \w     \q     \k     \f   Frames
--------------------------------------------------------------------------
  1  \w    -85.00  38.00   1.00    6.00    --    4.20 -70.00  54.00  123
  2  \w    -41.00  82.00   1.00    6.00    --   -7.70  70.00-174.00  123
  3  \w    -97.00  18.00   1.00    6.00    --   -7.70 -38.00  30.00  115
  4  \w    -97.00  26.00   1.00    6.00    --   -7.70 -72.00-150.00  123
  5  \w    -33.00  82.00   1.00    6.00    --   -7.70  38.00 -90.00  115
  6  \w    -97.00  23.00   1.00    6.00    --   -7.70 -57.00 -60.00  120
  7  \w    -38.00  82.00   1.00    6.00    --   -7.70  57.00  90.00  120
  8  \w    -38.00  82.00   1.00    6.00    --   -7.70  57.00   0.00  120
;
_diffrn_measurement_device 'four-circle diffractometer'
_diffrn_measurement_device_type 'XtaLAB AFC12 (RCD3): Kappa single'
_diffrn_measurement_method '\w scans'
_diffrn_orient_matrix_type 'CrysAlisPro convention (1999,Acta A55,543-557)'
_diffrn_orient_matrix_UB_11 -0.0606030000
_diffrn_orient_matrix_UB_12 -0.0506362000
_diffrn_orient_matrix_UB_13 0.0245133000
_diffrn_orient_matrix_UB_21 -0.0086737000
_diffrn_orient_matrix_UB_22 -0.0511796000
_diffrn_orient_matrix_UB_23 -0.0459640000
_diffrn_orient_matrix_UB_31 0.0618445000
_diffrn_orient_matrix_UB_32 -0.0158165000
_diffrn_orient_matrix_UB_33 0.0402479000
_diffrn_radiation_monochromator mirror
_diffrn_radiation_probe x-ray
_diffrn_radiation_type MoK\a
_diffrn_radiation_wavelength 0.71073
_diffrn_reflns_av_R_equivalents 0.0426
_diffrn_reflns_av_unetI/netI 0.0230
_diffrn_reflns_Laue_measured_fraction_full 0.999
_diffrn_reflns_Laue_measured_fraction_max 0.999
_diffrn_reflns_limit_h_max 11
_diffrn_reflns_limit_h_min -11
_diffrn_reflns_limit_k_max 12
_diffrn_reflns_limit_k_min -12
_diffrn_reflns_limit_l_max 13
_diffrn_reflns_limit_l_min -13
_diffrn_reflns_number 26801
_diffrn_reflns_point_group_measured_fraction_full 0.999
_diffrn_reflns_point_group_measured_fraction_max 0.999
_diffrn_reflns_theta_full 25.242
_diffrn_reflns_theta_max 25.997
_diffrn_reflns_theta_min 2.499
_diffrn_source 'Rotating-anode X-ray tube'
_diffrn_source_type 'Rigaku (Mo) X-ray Source'
_exptl_absorpt_coefficient_mu 0.083
_exptl_absorpt_correction_T_max 1.00000
_exptl_absorpt_correction_T_min 0.97152
_exptl_absorpt_correction_type multi-scan
_exptl_absorpt_process_details
;
CrysAlisPro 1.171.40.54a (Rigaku Oxford Diffraction, 2019)
Empirical absorption correction using spherical harmonics,
 implemented in SCALE3 ABSPACK scaling algorithm.
;
_exptl_crystal_colour 'clear colourless'
_exptl_crystal_colour_lustre clear
_exptl_crystal_colour_primary colourless
_exptl_crystal_density_diffrn 1.271
_exptl_crystal_description 'rect. Prism'
_exptl_crystal_F_000 388
_exptl_crystal_size_max 0.33
_exptl_crystal_size_mid 0.2
_exptl_crystal_size_min 0.17
_refine_diff_density_max 0.264
_refine_diff_density_min -0.232
_refine_diff_density_rms 0.044
_refine_ls_extinction_method none
_refine_ls_goodness_of_fit_ref 1.006
_refine_ls_hydrogen_treatment constr
_refine_ls_matrix_type full
_refine_ls_number_parameters 248
_refine_ls_number_reflns 3729
_refine_ls_number_restraints 0
_refine_ls_restrained_S_all 1.006
_refine_ls_R_factor_all 0.0485
_refine_ls_R_factor_gt 0.0474
_refine_ls_shift/su_max 0.000
_refine_ls_shift/su_mean 0.000
_refine_ls_structure_factor_coef Fsqd
_refine_ls_weighting_details 'w=1/[\s^2^(Fo^2^)+(0.0309P)^2^+0.9000P] where P=(Fo^2^+2Fc^2^)/3'
_refine_ls_weighting_scheme calc
_refine_ls_wR_factor_gt 0.0990
_refine_ls_wR_factor_ref 0.0998
_reflns_Friedel_coverage 0.000
_reflns_number_gt 3684
_reflns_number_total 3729
_reflns_threshold_expression 'I > 2\s(I)'
_cod_data_source_file cd1903.cif
_cod_data_source_block cd1903
_cod_depositor_comments 'Adding full bibliography for 4133912--4133933.cif.'
_cod_database_code 4133922
_shelx_shelxl_version_number 2016/6
_chemical_oxdiff_formula B1O3N1C20H20
_chemical_oxdiff_usercomment G173-19
_shelx_space_group_comment
;
The symmetry employed for this shelxl refinement is uniquely defined
by the following loop, which should always be used as a source of
symmetry information in preference to the above space-group names.
They are only intended as comments.
;
_shelx_estimated_absorpt_t_max 0.986
_shelx_estimated_absorpt_t_min 0.973
_reflns_odcompleteness_completeness 99.95
_reflns_odcompleteness_iscentric 1
_reflns_odcompleteness_theta 26.32
_olex2_refinement_description
;
1. Fixed Uiso
 At 1.2 times of:
  All C(H) groups, All C(H,H) groups
 At 1.5 times of:
  All C(H,H,H) groups
2.a Secondary CH2 refined with riding coordinates:
 C10(H10A,H10B), C7(H7A,H7B), C8(H8A,H8B)
2.b Aromatic/amide H refined with riding coordinates:
 C15(H15), C13(H13), C16(H16), C12(H12), C2(H2), C3(H3), C5(H5), C4(H4)
2.c Idealised Me refined as rotating group:
 C20(H20A,H20B,H20C), C22(H22A,H22B,H22C), C21(H21A,H21B,H21C), C19(H19A,H19B,
 H19C)
;
_olex2_exptl_crystal_mounting_method 'nylon loop'
_olex2_submission_special_instructions 'No special instructions were received'
_oxdiff_exptl_absorpt_empirical_details
;
Empirical correction (ABSPACK) includes:
- Absorption correction using spherical harmonics
- Frame scaling
;
_oxdiff_exptl_absorpt_empirical_full_max 1.092
_oxdiff_exptl_absorpt_empirical_full_min 0.942

loop_
_space_group_symop_operation_xyz
'x, y, z'
'-x, -y, -z'

loop_
_atom_site_label
_atom_site_type_symbol
_atom_site_fract_x
_atom_site_fract_y
_atom_site_fract_z
_atom_site_U_iso_or_equiv
_atom_site_adp_type
_atom_site_occupancy
_atom_site_site_symmetry_order
_atom_site_calc_flag
_atom_site_refinement_flags_posn
O3 O 0.41606(13) 0.74395(11) 0.47355(9) 0.0166(2) Uani 1 1 d .
O1 O 0.73043(13) 0.50253(11) -0.02289(10) 0.0191(2) Uani 1 1 d .
O2 O 0.66241(13) 0.80400(13) 0.61506(10) 0.0217(3) Uani 1 1 d .
N1 N 0.93069(15) 0.48505(12) 0.13135(11) 0.0131(3) Uani 1 1 d .
C6 C 0.99984(17) 0.30093(15) 0.19088(13) 0.0138(3) Uani 1 1 d .
C14 C 0.66476(18) 0.76049(15) 0.38915(13) 0.0143(3) Uani 1 1 d .
C15 C 0.57508(18) 0.69924(15) 0.26892(14) 0.0146(3) Uani 1 1 d .
H15 H 0.458997 0.668414 0.248506 0.017 Uiso 1 1 calc R
C13 C 0.83609(18) 0.80811(16) 0.41467(14) 0.0165(3) Uani 1 1 d .
H13 H 0.900160 0.851026 0.495041 0.020 Uiso 1 1 calc R
C16 C 0.65179(18) 0.68262(15) 0.17919(13) 0.0146(3) Uani 1 1 d .
H16 H 0.588043 0.639362 0.098842 0.017 Uiso 1 1 calc R
C11 C 0.82296(18) 0.72936(14) 0.20653(13) 0.0129(3) Uani 1 1 d .
C12 C 0.91385(18) 0.79367(15) 0.32453(14) 0.0158(3) Uani 1 1 d .
H12 H 1.030206 0.828029 0.343602 0.019 Uiso 1 1 calc R
C1 C 0.88555(17) 0.33941(15) 0.11121(13) 0.0128(3) Uani 1 1 d .
C2 C 0.74890(18) 0.24141(15) 0.02911(14) 0.0151(3) Uani 1 1 d .
H2 H 0.671651 0.267944 -0.025867 0.018 Uiso 1 1 calc R
C9 C 0.84901(17) 0.55754(15) 0.06507(13) 0.0133(3) Uani 1 1 d .
C10 C 0.90778(18) 0.71084(15) 0.10848(14) 0.0149(3) Uani 1 1 d .
H10A H 1.027987 0.749997 0.143471 0.018 Uiso 1 1 calc R
H10B H 0.883758 0.761934 0.036880 0.018 Uiso 1 1 calc R
C3 C 0.72973(19) 0.10289(16) 0.03062(14) 0.0181(3) Uani 1 1 d .
H3 H 0.636975 0.033806 -0.023933 0.022 Uiso 1 1 calc R
C18 C 0.37908(18) 0.74098(16) 0.59589(13) 0.0153(3) Uani 1 1 d .
C5 C 0.97958(19) 0.16299(16) 0.19097(14) 0.0168(3) Uani 1 1 d .
H5 H 1.057528 0.136700 0.245368 0.020 Uiso 1 1 calc R
C17 C 0.55204(18) 0.82272(16) 0.68426(14) 0.0161(3) Uani 1 1 d .
C7 C 1.13360(19) 0.42596(16) 0.27029(14) 0.0185(3) Uani 1 1 d .
H7A H 1.240368 0.444259 0.250890 0.022 Uiso 1 1 calc R
H7B H 1.143787 0.412612 0.359516 0.022 Uiso 1 1 calc R
C8 C 1.07840(18) 0.54553(15) 0.23691(14) 0.0163(3) Uani 1 1 d .
H8A H 1.050871 0.579704 0.308380 0.020 Uiso 1 1 calc R
H8B H 1.165950 0.623707 0.212061 0.020 Uiso 1 1 calc R
C4 C 0.84288(19) 0.06332(16) 0.10990(15) 0.0192(3) Uani 1 1 d .
H4 H 0.827083 -0.031804 0.108875 0.023 Uiso 1 1 calc R
C20 C 0.5961(2) 0.97837(17) 0.70092(16) 0.0269(4) Uani 1 1 d .
H20A H 0.711297 1.025679 0.746129 0.040 Uiso 1 1 calc GR
H20B H 0.525950 0.996335 0.748005 0.040 Uiso 1 1 calc GR
H20C H 0.579432 1.013339 0.619349 0.040 Uiso 1 1 calc GR
C22 C 0.2573(2) 0.8075(2) 0.59298(15) 0.0258(4) Uani 1 1 d .
H22A H 0.298415 0.899418 0.562699 0.039 Uiso 1 1 calc GR
H22B H 0.243009 0.817299 0.676848 0.039 Uiso 1 1 calc GR
H22C H 0.151560 0.748887 0.537521 0.039 Uiso 1 1 calc GR
C21 C 0.3034(2) 0.58915(17) 0.61826(16) 0.0274(4) Uani 1 1 d .
H21A H 0.203696 0.540845 0.552570 0.041 Uiso 1 1 calc GR
H21B H 0.275697 0.582089 0.698918 0.041 Uiso 1 1 calc GR
H21C H 0.381979 0.546423 0.617758 0.041 Uiso 1 1 calc GR
C19 C 0.5811(2) 0.76658(19) 0.80937(14) 0.0237(4) Uani 1 1 d .
H19A H 0.568899 0.670042 0.796961 0.036 Uiso 1 1 calc GR
H19B H 0.500871 0.770465 0.853535 0.036 Uiso 1 1 calc GR
H19C H 0.692170 0.822987 0.858393 0.036 Uiso 1 1 calc GR
B1 B 0.5788(2) 0.76977(17) 0.49342(16) 0.0149(3) Uani 1 1 d .

loop_
_atom_site_aniso_label
_atom_site_aniso_U_11
_atom_site_aniso_U_22
_atom_site_aniso_U_33
_atom_site_aniso_U_23
_atom_site_aniso_U_13
_atom_site_aniso_U_12
O3 0.0161(5) 0.0250(6) 0.0114(5) 0.0015(4) 0.0062(4) 0.0092(5)
O1 0.0194(6) 0.0214(6) 0.0167(5) -0.0008(4) 0.0010(4) 0.0103(5)
O2 0.0165(6) 0.0393(7) 0.0134(5) -0.0002(5) 0.0057(4) 0.0145(5)
N1 0.0126(6) 0.0138(6) 0.0123(6) -0.0016(5) 0.0028(5) 0.0047(5)
C6 0.0130(7) 0.0177(7) 0.0123(7) 0.0006(6) 0.0064(6) 0.0060(6)
C14 0.0165(7) 0.0140(7) 0.0153(7) 0.0026(6) 0.0060(6) 0.0080(6)
C15 0.0121(7) 0.0167(7) 0.0165(7) 0.0029(6) 0.0049(6) 0.0067(6)
C13 0.0177(8) 0.0189(7) 0.0131(7) -0.0009(6) 0.0031(6) 0.0078(6)
C16 0.0177(7) 0.0131(7) 0.0128(7) 0.0007(5) 0.0026(6) 0.0065(6)
C11 0.0174(7) 0.0108(7) 0.0146(7) 0.0040(5) 0.0073(6) 0.0080(6)
C12 0.0128(7) 0.0168(7) 0.0186(8) 0.0015(6) 0.0050(6) 0.0061(6)
C1 0.0147(7) 0.0145(7) 0.0123(7) 0.0017(5) 0.0086(6) 0.0063(6)
C2 0.0138(7) 0.0188(7) 0.0136(7) -0.0001(6) 0.0049(6) 0.0066(6)
C9 0.0147(7) 0.0166(7) 0.0121(7) 0.0021(5) 0.0080(6) 0.0074(6)
C10 0.0176(7) 0.0153(7) 0.0149(7) 0.0032(6) 0.0080(6) 0.0076(6)
C3 0.0150(7) 0.0175(7) 0.0186(8) -0.0036(6) 0.0060(6) 0.0021(6)
C18 0.0177(7) 0.0206(8) 0.0100(7) 0.0026(6) 0.0068(6) 0.0082(6)
C5 0.0185(8) 0.0199(8) 0.0166(7) 0.0048(6) 0.0084(6) 0.0102(6)
C17 0.0156(7) 0.0227(8) 0.0137(7) 0.0018(6) 0.0075(6) 0.0092(6)
C7 0.0183(8) 0.0195(8) 0.0168(8) -0.0015(6) 0.0003(6) 0.0088(6)
C8 0.0133(7) 0.0169(7) 0.0166(7) -0.0029(6) 0.0003(6) 0.0056(6)
C4 0.0240(8) 0.0144(7) 0.0222(8) 0.0020(6) 0.0110(7) 0.0077(6)
C20 0.0350(10) 0.0212(8) 0.0206(8) -0.0010(7) 0.0114(7) 0.0043(7)
C22 0.0227(8) 0.0446(11) 0.0199(8) 0.0072(7) 0.0105(7) 0.0209(8)
C21 0.0341(10) 0.0212(8) 0.0236(9) 0.0011(7) 0.0155(7) 0.0028(7)
C19 0.0264(9) 0.0392(10) 0.0130(8) 0.0045(7) 0.0059(6) 0.0205(8)
B1 0.0173(8) 0.0148(8) 0.0150(8) 0.0030(6) 0.0050(7) 0.0082(7)

loop_
_atom_type_symbol
_atom_type_description
_atom_type_scat_dispersion_real
_atom_type_scat_dispersion_imag
_atom_type_scat_source
C C 0.0033 0.0016 'International Tables Vol C Tables 4.2.6.8 and 6.1.1.4'
H H 0.0000 0.0000 'International Tables Vol C Tables 4.2.6.8 and 6.1.1.4'
B B 0.0013 0.0007 'International Tables Vol C Tables 4.2.6.8 and 6.1.1.4'
N N 0.0061 0.0033 'International Tables Vol C Tables 4.2.6.8 and 6.1.1.4'
O O 0.0106 0.0060 'International Tables Vol C Tables 4.2.6.8 and 6.1.1.4'

loop_
_geom_angle_atom_site_label_1
_geom_angle_atom_site_label_2
_geom_angle_atom_site_label_3
_geom_angle
B1 O3 C18 107.18(11)
B1 O2 C17 107.48(12)
C1 N1 C8 109.68(11)
C9 N1 C1 124.95(12)
C9 N1 C8 125.36(12)
C1 C6 C7 110.54(13)
C5 C6 C1 120.54(14)
C5 C6 C7 128.91(14)
C15 C14 B1 121.89(13)
C13 C14 C15 117.51(13)
C13 C14 B1 120.54(13)
C14 C15 H15 119.2
C16 C15 C14 121.56(13)
C16 C15 H15 119.2
C14 C13 H13 119.4
C12 C13 C14 121.18(14)
C12 C13 H13 119.4
C15 C16 H16 119.9
C15 C16 C11 120.23(13)
C11 C16 H16 119.9
C16 C11 C10 120.44(13)
C12 C11 C16 118.83(13)
C12 C11 C10 120.72(13)
C13 C12 C11 120.65(14)
C13 C12 H12 119.7
C11 C12 H12 119.7
C6 C1 N1 109.85(12)
C2 C1 N1 128.78(13)
C2 C1 C6 121.35(14)
C1 C2 H2 121.3
C1 C2 C3 117.47(14)
C3 C2 H2 121.3
O1 C9 N1 122.35(13)
O1 C9 C10 120.71(13)
N1 C9 C10 116.90(12)
C11 C10 C9 110.49(12)
C11 C10 H10A 109.6
C11 C10 H10B 109.6
C9 C10 H10A 109.6
C9 C10 H10B 109.6
H10A C10 H10B 108.1
C2 C3 H3 119.2
C4 C3 C2 121.65(14)
C4 C3 H3 119.2
O3 C18 C17 102.52(11)
O3 C18 C22 108.90(12)
O3 C18 C21 106.62(12)
C22 C18 C17 114.53(13)
C22 C18 C21 110.08(14)
C21 C18 C17 113.54(13)
C6 C5 H5 120.6
C6 C5 C4 118.89(14)
C4 C5 H5 120.6
O2 C17 C18 102.63(11)
O2 C17 C20 106.43(12)
O2 C17 C19 108.65(12)
C20 C17 C18 113.11(13)
C19 C17 C18 114.78(13)
C19 C17 C20 110.52(13)
C6 C7 H7A 110.9
C6 C7 H7B 110.9
C6 C7 C8 104.23(12)
H7A C7 H7B 108.9
C8 C7 H7A 110.9
C8 C7 H7B 110.9
N1 C8 C7 105.20(11)
N1 C8 H8A 110.7
N1 C8 H8B 110.7
C7 C8 H8A 110.7
C7 C8 H8B 110.7
H8A C8 H8B 108.8
C3 C4 C5 120.10(14)
C3 C4 H4 120.0
C5 C4 H4 120.0
C17 C20 H20A 109.5
C17 C20 H20B 109.5
C17 C20 H20C 109.5
H20A C20 H20B 109.5
H20A C20 H20C 109.5
H20B C20 H20C 109.5
C18 C22 H22A 109.5
C18 C22 H22B 109.5
C18 C22 H22C 109.5
H22A C22 H22B 109.5
H22A C22 H22C 109.5
H22B C22 H22C 109.5
C18 C21 H21A 109.5
C18 C21 H21B 109.5
C18 C21 H21C 109.5
H21A C21 H21B 109.5
H21A C21 H21C 109.5
H21B C21 H21C 109.5
C17 C19 H19A 109.5
C17 C19 H19B 109.5
C17 C19 H19C 109.5
H19A C19 H19B 109.5
H19A C19 H19C 109.5
H19B C19 H19C 109.5
O3 B1 C14 124.35(14)
O2 B1 O3 113.76(13)
O2 B1 C14 121.89(14)

loop_
_geom_bond_atom_site_label_1
_geom_bond_atom_site_label_2
_geom_bond_distance
O3 C18 1.4701(17)
O3 B1 1.365(2)
O1 C9 1.2239(18)
O2 C17 1.4629(17)
O2 B1 1.364(2)
N1 C1 1.4219(18)
N1 C9 1.3642(19)
N1 C8 1.4893(18)
C6 C1 1.392(2)
C6 C5 1.384(2)
C6 C7 1.504(2)
C14 C15 1.402(2)
C14 C13 1.402(2)
C14 B1 1.560(2)
C15 H15 0.9500
C15 C16 1.386(2)
C13 H13 0.9500
C13 C12 1.389(2)
C16 H16 0.9500
C16 C11 1.400(2)
C11 C12 1.392(2)
C11 C10 1.5218(19)
C12 H12 0.9500
C1 C2 1.392(2)
C2 H2 0.9500
C2 C3 1.394(2)
C9 C10 1.523(2)
C10 H10A 0.9900
C10 H10B 0.9900
C3 H3 0.9500
C3 C4 1.389(2)
C18 C17 1.562(2)
C18 C22 1.516(2)
C18 C21 1.517(2)
C5 H5 0.9500
C5 C4 1.394(2)
C17 C20 1.522(2)
C17 C19 1.518(2)
C7 H7A 0.9900
C7 H7B 0.9900
C7 C8 1.536(2)
C8 H8A 0.9900
C8 H8B 0.9900
C4 H4 0.9500
C20 H20A 0.9800
C20 H20B 0.9800
C20 H20C 0.9800
C22 H22A 0.9800
C22 H22B 0.9800
C22 H22C 0.9800
C21 H21A 0.9800
C21 H21B 0.9800
C21 H21C 0.9800
C19 H19A 0.9800
C19 H19B 0.9800
C19 H19C 0.9800
